data_1539313
loop_
_publ_author_name
'Werner, A.'
'Strossner, K.'
'Hochheimer, H.D.'
'Jayaraman, A.'

_publ_section_title
;
 High-pressure X-ray diffraction studies on Hg Te and Hg S to 20 GPa
;
_journal_name_full 'Physical Review, Serie 3. B - Condensed Matter (18,1978-)'
_journal_page_first 3330
_journal_page_last 3334
_journal_volume 28
_journal_year 1983
_chemical_formula_sum 'Hg Te'
_space_group_IT_number 141
_symmetry_space_group_name_Hall 'I 4bw 2bw -1bw'
_symmetry_space_group_name_H-M 'I 41/a m d :1'
_cell_angle_alpha 90
_cell_angle_beta 90
_cell_angle_gamma 90
_cell_formula_units_Z 2
_cell_length_a 5.68
_cell_length_b 5.68
_cell_length_c 3.04
_cell_volume 98.078
_citation_journal_id_ASTM PRBMDO
_cod_data_source_file Werner_PRBMDO_1983_158.cif
_cod_data_source_block Hg1Te1
_cod_original_cell_volume 98.07769
_cod_original_sg_symbol_Hall '-I 4bd 2 (x+1/2,y+1/4,z+1/8)'
_cod_original_formula_sum 'Hg1 Te1'
_cod_database_code 1539313

loop_
_symmetry_equiv_pos_as_xyz
x,y,z
-y,x+1/2,z+1/4
-x+1/2,-y+1/2,z+1/2
y+1/2,-x,z+3/4
x,-y+1/2,-z+1/4
y+1/2,x+1/2,-z+1/2
-x+1/2,y,-z+3/4
-y,-x,-z
-x,-y+1/2,-z+1/4
y,-x,-z
x-1/2,y,-z-1/4
-y-1/2,x+1/2,-z-1/2
-x,y,z
-y-1/2,-x,z-1/4
x-1/2,-y+1/2,z-1/2
y,x+1/2,z+1/4
x+1/2,y+1/2,z+1/2
-y+1/2,x+1,z+3/4
-x+1,-y+1,z+1
y+1,-x+1/2,z+5/4
x+1/2,-y+1,-z+3/4
y+1,x+1,-z+1
-x+1,y+1/2,-z+5/4
-y+1/2,-x+1/2,-z+1/2
-x+1/2,-y+1,-z+3/4
y+1/2,-x+1/2,-z+1/2
x,y+1/2,-z+1/4
-y,x+1,-z
-x+1/2,y+1/2,z+1/2
-y,-x+1/2,z+1/4
x,-y+1,z
y+1/2,x+1,z+3/4

loop_
_atom_site_label
_atom_site_type_symbol
_atom_site_fract_x
_atom_site_fract_y
_atom_site_fract_z
_atom_site_occupancy
_atom_site_U_iso_or_equiv
Hg1 Hg+2 0 0 0 0.5 0.0
Te1 Te-2 0 0 0 0.5 0.0
